data_1561910
loop_
_publ_author_name
'Li, Chao'
'Feng, Kai'
'Tu, Heng'
'Yao, Jiyong'
'Wu, Yicheng'

_publ_section_title
;
 Four new chalcohalides, NaBa2SnS4Cl, KBa2SnS4Cl, KBa2SnS4Br and
 CsBa2SnS4Cl: Syntheses, crystal structures and optical properties
;
_journal_name_full 'Journal of Solid State Chemistry'
_journal_page_first 104
_journal_page_last 109
_journal_paper_doi 10.1016/j.jssc.2015.03.013
_journal_volume 227
_journal_year 2015
_chemical_formula_sum 'Ba2 Cl Na S4 Sn'
_chemical_formula_weight 580.05
_space_group_IT_number 140
_space_group_name_Hall '-I 4 2c'
_space_group_name_H-M_alt 'I 4/m c m'
_symmetry_cell_setting tetragonal
_symmetry_space_group_name_H-M 'I 4/m c m'
_atom_sites_solution_hydrogens none
_atom_sites_solution_primary direct
_atom_sites_solution_secondary difmap
_audit_creation_method SHELXL-97
_cell_angle_alpha 90.00
_cell_angle_beta 90.00
_cell_angle_gamma 90.00
_cell_formula_units_Z 4
_cell_length_a 8.21620(10)
_cell_length_b 8.21620(10)
_cell_length_c 14.3022(5)
_cell_measurement_reflns_used 546
_cell_measurement_temperature 293(2)
_cell_measurement_theta_max 28.1650
_cell_measurement_theta_min 4.5150
_cell_volume 965.48(4)
_computing_cell_refinement 'CrystalClear (Rigaku Inc., 2008)'
_computing_data_collection 'CrystalClear (Rigaku Inc., 2008)'
_computing_data_reduction 'CrystalClear (Rigaku Inc., 2008)'
_computing_molecular_graphics 'SHELXL-97 (Sheldrick, 1997)'
_computing_publication_material Diamond
_computing_structure_refinement 'SHELXL-97 (Sheldrick, 1997)'
_computing_structure_solution 'SHELXS-97 (Sheldrick, 1990)'
_diffrn_ambient_temperature 293(2)
_diffrn_detector_area_resol_mean 28.5714
_diffrn_measured_fraction_theta_full 0.996
_diffrn_measured_fraction_theta_max 0.996
_diffrn_measurement_device_type 'Rigaku AFC10 diffractometer'
_diffrn_measurement_method dtprofit.ref
_diffrn_radiation_monochromator 'Graphite Monochromator'
_diffrn_radiation_source 'Rotating Anode'
_diffrn_radiation_type MoK\a
_diffrn_radiation_wavelength 0.71073
_diffrn_reflns_av_R_equivalents 0.0267
_diffrn_reflns_av_sigmaI/netI 0.0247
_diffrn_reflns_limit_h_max 6
_diffrn_reflns_limit_h_min -9
_diffrn_reflns_limit_k_max 8
_diffrn_reflns_limit_k_min -5
_diffrn_reflns_limit_l_max 16
_diffrn_reflns_limit_l_min -16
_diffrn_reflns_number 959
_diffrn_reflns_theta_full 24.97
_diffrn_reflns_theta_max 24.97
_diffrn_reflns_theta_min 3.51
_exptl_absorpt_coefficient_mu 11.738
_exptl_absorpt_correction_T_max 0.12
_exptl_absorpt_correction_T_min 0.03
_exptl_absorpt_correction_type numerical
_exptl_absorpt_process_details 'face indexed'
_exptl_crystal_colour red
_exptl_crystal_density_diffrn 3.991
_exptl_crystal_density_method 'not measured'
_exptl_crystal_description chip
_exptl_crystal_F_000 1016
_exptl_crystal_size_max 0.110
_exptl_crystal_size_mid 0.090
_exptl_crystal_size_min 0.050
_refine_diff_density_max 3.091
_refine_diff_density_min -1.340
_refine_diff_density_rms 0.250
_refine_ls_extinction_coef 0.0036(4)
_refine_ls_extinction_expression Fc^*^=kFc[1+0.001xFc^2^\l^3^/sin(2\q)]^-1/4^
_refine_ls_extinction_method SHELXL
_refine_ls_goodness_of_fit_ref 1.179
_refine_ls_hydrogen_treatment none
_refine_ls_matrix_type full
_refine_ls_number_parameters 19
_refine_ls_number_reflns 248
_refine_ls_number_restraints 0
_refine_ls_restrained_S_all 1.179
_refine_ls_R_factor_all 0.0379
_refine_ls_R_factor_gt 0.0345
_refine_ls_shift/su_max 0.000
_refine_ls_shift/su_mean 0.000
_refine_ls_structure_factor_coef Fsqd
_refine_ls_weighting_details 'calc w=1/[\s^2^(Fo^2^)+(0.0300P)^2^+30.0000P] where P=(Fo^2^+2Fc^2^)/3'
_refine_ls_weighting_scheme calc
_refine_ls_wR_factor_gt 0.0782
_refine_ls_wR_factor_ref 0.0811
_reflns_number_gt 225
_reflns_number_total 248
_reflns_threshold_expression >2sigma(I)
_cod_data_source_file JSSC-2015-227-104.cif
_cod_data_source_block NaBa2SnS4Cl
_cod_depositor_comments
;
The following automatic conversions were performed:

data item '_exptl_crystal_density_meas' value 'not measured' was
changed to '?' -- the value is perceived as not measured.

Automatic conversion script
Id: cif_fix_values 8369 2020-08-20 11:38:08Z andrius 
;
_cod_original_sg_symbol_H-M I4/mcm
_cod_database_code 1561910

loop_
_symmetry_equiv_pos_as_xyz
'x, y, z'
'-x, -y, z'
'-y, x, z'
'y, -x, z'
'-x, y, -z+1/2'
'x, -y, -z+1/2'
'y, x, -z+1/2'
'-y, -x, -z+1/2'
'x+1/2, y+1/2, z+1/2'
'-x+1/2, -y+1/2, z+1/2'
'-y+1/2, x+1/2, z+1/2'
'y+1/2, -x+1/2, z+1/2'
'-x+1/2, y+1/2, -z+1'
'x+1/2, -y+1/2, -z+1'
'y+1/2, x+1/2, -z+1'
'-y+1/2, -x+1/2, -z+1'
'-x, -y, -z'
'x, y, -z'
'y, -x, -z'
'-y, x, -z'
'x, -y, z-1/2'
'-x, y, z-1/2'
'-y, -x, z-1/2'
'y, x, z-1/2'
'-x+1/2, -y+1/2, -z+1/2'
'x+1/2, y+1/2, -z+1/2'
'y+1/2, -x+1/2, -z+1/2'
'-y+1/2, x+1/2, -z+1/2'
'x+1/2, -y+1/2, z'
'-x+1/2, y+1/2, z'
'-y+1/2, -x+1/2, z'
'y+1/2, x+1/2, z'

loop_
_atom_site_label
_atom_site_type_symbol
_atom_site_fract_x
_atom_site_fract_y
_atom_site_fract_z
_atom_site_U_iso_or_equiv
_atom_site_adp_type
_atom_site_occupancy
_atom_site_symmetry_multiplicity
_atom_site_calc_flag
_atom_site_refinement_flags
_atom_site_disorder_assembly
_atom_site_disorder_group
Sn1 Sn 0.5000 0.0000 0.2500 0.0134(6) Uani 1 8 d S . .
Ba1 Ba 0.0000 0.0000 0.2500 0.0251(6) Uani 1 8 d S . .
Ba2 Ba 0.35141(16) 0.14859(16) 0.5000 0.0235(8) Uani 0.500(8) 4 d SP . .
Na2 Na 0.35141(16) 0.14859(16) 0.5000 0.0235(8) Uani 0.500(8) 4 d SP . .
S1 S 0.3416(3) 0.1584(3) 0.1461(2) 0.0256(9) Uani 1 2 d S . .
Cl Cl 0.0000 0.0000 0.5000 0.0307(15) Uani 1 8 d S . .

loop_
_atom_site_aniso_label
_atom_site_aniso_U_11
_atom_site_aniso_U_22
_atom_site_aniso_U_33
_atom_site_aniso_U_23
_atom_site_aniso_U_13
_atom_site_aniso_U_12
Sn1 0.0141(7) 0.0141(7) 0.0121(8) 0.000 0.000 0.000
Ba1 0.0178(7) 0.0178(7) 0.0396(10) 0.000 0.000 0.000
Ba2 0.0283(10) 0.0283(10) 0.0138(10) 0.000 0.000 0.0053(8)
Na2 0.0283(10) 0.0283(10) 0.0138(10) 0.000 0.000 0.0053(8)
S1 0.0265(12) 0.0265(12) 0.0238(16) 0.0054(9) -0.0054(9) 0.0059(13)
Cl 0.025(2) 0.025(2) 0.042(3) 0.000 0.000 0.000

loop_
_atom_type_symbol
_atom_type_description
_atom_type_scat_dispersion_real
_atom_type_scat_dispersion_imag
_atom_type_scat_source
Na Na 0.0362 0.0249 'International Tables Vol C Tables 4.2.6.8 and 6.1.1.4'
S S 0.1246 0.1234 'International Tables Vol C Tables 4.2.6.8 and 6.1.1.4'
Cl Cl 0.1484 0.1585 'International Tables Vol C Tables 4.2.6.8 and 6.1.1.4'
Sn Sn -0.6537 1.4246 'International Tables Vol C Tables 4.2.6.8 and 6.1.1.4'
Ba Ba -0.3244 2.2819 'International Tables Vol C Tables 4.2.6.8 and 6.1.1.4'

loop_
_geom_angle_atom_site_label_1
_geom_angle_atom_site_label_2
_geom_angle_atom_site_label_3
_geom_angle
_geom_angle_site_symmetry_1
_geom_angle_site_symmetry_3
S1 Sn1 S1 102.19(16) 27 28_545
S1 Sn1 S1 113.23(9) 27 .
S1 Sn1 S1 113.23(9) 28_545 .
S1 Sn1 S1 113.23(9) 27 2_655
S1 Sn1 S1 113.23(9) 28_545 2_655
S1 Sn1 S1 102.19(16) . 2_655
S1 Sn1 Ba2 55.56(7) 27 17_656
S1 Sn1 Ba2 55.56(7) 28_545 17_656
S1 Sn1 Ba2 154.68(9) . 17_656
S1 Sn1 Ba2 103.13(8) 2_655 17_656
S1 Sn1 Ba2 154.68(9) 27 11_544
S1 Sn1 Ba2 103.13(8) 28_545 11_544
S1 Sn1 Ba2 55.56(7) . 11_544
S1 Sn1 Ba2 55.56(7) 2_655 11_544
Ba2 Sn1 Ba2 144.19(3) 17_656 11_544
S1 Sn1 Ba2 55.56(7) 27 .
S1 Sn1 Ba2 55.56(7) 28_545 .
S1 Sn1 Ba2 103.13(8) . .
S1 Sn1 Ba2 154.68(9) 2_655 .
Ba2 Sn1 Ba2 51.55(5) 17_656 .
Ba2 Sn1 Ba2 144.19(3) 11_544 .
S1 Sn1 Ba2 103.13(8) 27 27
S1 Sn1 Ba2 154.68(9) 28_545 27
S1 Sn1 Ba2 55.56(7) . 27
S1 Sn1 Ba2 55.56(7) 2_655 27
Ba2 Sn1 Ba2 144.19(3) 17_656 27
Ba2 Sn1 Ba2 51.55(5) 11_544 27
Ba2 Sn1 Ba2 144.19(3) . 27
S1 Ba1 S1 143.86(10) 25 2
S1 Ba1 S1 128.71(9) 25 26_445
S1 Ba1 S1 64.35(9) 2 26_445
S1 Ba1 S1 79.20(4) 25 28_545
S1 Ba1 S1 135.43(10) 2 28_545
S1 Ba1 S1 79.20(4) 26_445 28_545
S1 Ba1 S1 64.35(9) 25 .
S1 Ba1 S1 128.71(9) 2 .
S1 Ba1 S1 143.86(10) 26_445 .
S1 Ba1 S1 70.26(10) 28_545 .
S1 Ba1 S1 135.43(10) 25 4
S1 Ba1 S1 79.20(4) 2 4
S1 Ba1 S1 70.26(10) 26_445 4
S1 Ba1 S1 64.35(9) 28_545 4
S1 Ba1 S1 79.20(4) . 4
S1 Ba1 S1 79.20(4) 25 27_455
S1 Ba1 S1 70.26(10) 2 27_455
S1 Ba1 S1 79.20(4) 26_445 27_455
S1 Ba1 S1 128.71(9) 28_545 27_455
S1 Ba1 S1 135.43(10) . 27_455
S1 Ba1 S1 143.86(10) 4 27_455
S1 Ba1 S1 70.26(10) 25 3
S1 Ba1 S1 79.20(4) 2 3
S1 Ba1 S1 135.43(10) 26_445 3
S1 Ba1 S1 143.86(10) 28_545 3
S1 Ba1 S1 79.20(4) . 3
S1 Ba1 S1 128.71(9) 4 3
S1 Ba1 S1 64.35(9) 27_455 3
S1 Ba1 Cl 64.35(5) 25 .
S1 Ba1 Cl 115.65(5) 2 .
S1 Ba1 Cl 64.35(5) 26_445 .
S1 Ba1 Cl 64.35(5) 28_545 .
S1 Ba1 Cl 115.65(5) . .
S1 Ba1 Cl 115.65(5) 4 .
S1 Ba1 Cl 64.35(5) 27_455 .
S1 Ba1 Cl 115.65(5) 3 .
S1 Ba1 Cl 115.65(5) 25 5
S1 Ba1 Cl 64.35(5) 2 5
S1 Ba1 Cl 115.65(5) 26_445 5
S1 Ba1 Cl 115.65(5) 28_545 5
S1 Ba1 Cl 64.35(5) . 5
S1 Ba1 Cl 64.35(5) 4 5
S1 Ba1 Cl 115.65(5) 27_455 5
S1 Ba1 Cl 64.35(5) 3 5
Cl Ba1 Cl 180.0 . 5
S1 Ba1 Ba2 40.03(5) 25 .
S1 Ba1 Ba2 156.84(5) 2 .
S1 Ba1 Ba2 96.59(5) 26_445 .
S1 Ba1 Ba2 43.56(5) 28_545 .
S1 Ba1 Ba2 74.43(5) . .
S1 Ba1 Ba2 107.77(5) 4 .
S1 Ba1 Ba2 94.23(5) 27_455 .
S1 Ba1 Ba2 110.23(6) 3 .
Cl Ba1 Ba2 41.242(7) . .
Cl Ba1 Ba2 138.758(7) 5 .
S1 Ba1 Ba2 43.56(5) 25 3
S1 Ba1 Ba2 110.23(6) 2 3
S1 Ba1 Ba2 94.23(5) 26_445 3
S1 Ba1 Ba2 96.59(5) 28_545 3
S1 Ba1 Ba2 107.77(5) . 3
S1 Ba1 Ba2 156.84(5) 4 3
S1 Ba1 Ba2 40.03(5) 27_455 3
S1 Ba1 Ba2 74.43(5) 3 3
Cl Ba1 Ba2 41.242(6) . 3
Cl Ba1 Ba2 138.758(7) 5 3
Ba2 Ba1 Ba2 55.570(8) . 3
S1 Ba2 S1 85.97(13) 10 25
S1 Ba2 Cl 74.04(3) 10 13
S1 Ba2 Cl 74.04(3) 25 13
S1 Ba2 Cl 74.04(3) 10 .
S1 Ba2 Cl 74.04(3) 25 .
Cl Ba2 Cl 135.84(6) 13 .
S1 Ba2 S1 87.17(8) 10 12
S1 Ba2 S1 145.12(5) 25 12
Cl Ba2 S1 71.19(5) 13 12
Cl Ba2 S1 135.93(6) . 12
S1 Ba2 S1 145.12(5) 10 28_545
S1 Ba2 S1 87.17(8) 25 28_545
Cl Ba2 S1 135.93(6) 13 28_545
Cl Ba2 S1 71.19(5) . 28_545
S1 Ba2 S1 116.41(9) 12 28_545
S1 Ba2 S1 87.17(8) 10 11_545
S1 Ba2 S1 145.12(5) 25 11_545
Cl Ba2 S1 135.93(6) 13 11_545
Cl Ba2 S1 71.19(5) . 11_545
S1 Ba2 S1 68.34(11) 12 11_545
S1 Ba2 S1 79.27(10) 28_545 11_545
S1 Ba2 S1 145.12(5) 10 27
S1 Ba2 S1 87.17(8) 25 27
Cl Ba2 S1 71.19(5) 13 27
Cl Ba2 S1 135.93(6) . 27
S1 Ba2 S1 79.27(10) 12 27
S1 Ba2 S1 68.34(11) 28_545 27
S1 Ba2 S1 116.41(9) 11_545 27
S1 Ba2 Ba2 137.02(6) 10 17_656
S1 Ba2 Ba2 137.02(6) 25 17_656
Cl Ba2 Ba2 112.08(3) 13 17_656
Cl Ba2 Ba2 112.08(3) . 17_656
S1 Ba2 Ba2 58.20(4) 12 17_656
S1 Ba2 Ba2 58.20(4) 28_545 17_656
S1 Ba2 Ba2 58.20(4) 11_545 17_656
S1 Ba2 Ba2 58.20(4) 27 17_656
S1 Ba2 Na2 137.02(6) 10 17_656
S1 Ba2 Na2 137.02(6) 25 17_656
Cl Ba2 Na2 112.08(3) 13 17_656
Cl Ba2 Na2 112.08(3) . 17_656
S1 Ba2 Na2 58.20(4) 12 17_656
S1 Ba2 Na2 58.20(4) 28_545 17_656
S1 Ba2 Na2 58.20(4) 11_545 17_656
S1 Ba2 Na2 58.20(4) 27 17_656
Ba2 Ba2 Na2 0.00(3) 17_656 17_656
S1 Ba2 Sn1 72.79(6) 10 17_656
S1 Ba2 Sn1 158.76(8) 25 17_656
Cl Ba2 Sn1 99.407(5) 13 17_656
Cl Ba2 Sn1 99.407(5) . 17_656
S1 Ba2 Sn1 36.53(5) 12 17_656
S1 Ba2 Sn1 110.20(6) 28_545 17_656
S1 Ba2 Sn1 36.53(5) 11_545 17_656
S1 Ba2 Sn1 110.20(6) 27 17_656
Ba2 Ba2 Sn1 64.23(2) 17_656 17_656
Na2 Ba2 Sn1 64.23(2) 17_656 17_656
S1 Ba2 Sn1 158.76(8) 10 .
S1 Ba2 Sn1 72.79(6) 25 .
Cl Ba2 Sn1 99.407(5) 13 .
Cl Ba2 Sn1 99.407(5) . .
S1 Ba2 Sn1 110.20(6) 12 .
S1 Ba2 Sn1 36.53(5) 28_545 .
S1 Ba2 Sn1 110.20(6) 11_545 .
S1 Ba2 Sn1 36.53(5) 27 .
Ba2 Ba2 Sn1 64.23(2) 17_656 .
Na2 Ba2 Sn1 64.23(2) 17_656 .
Sn1 Ba2 Sn1 128.45(5) 17_656 .
Sn1 S1 Na2 175.92(14) . 25
Sn1 S1 Ba2 175.92(14) . 25
Na2 S1 Ba2 0.00(4) 25 25
Sn1 S1 Na2 87.91(9) . 11_544
Na2 S1 Na2 88.63(7) 25 11_544
Ba2 S1 Na2 88.63(7) 25 11_544
Sn1 S1 Ba2 87.91(9) . 11_544
Na2 S1 Ba2 88.63(7) 25 11_544
Ba2 S1 Ba2 88.63(7) 25 11_544
Na2 S1 Ba2 0.00(3) 11_544 11_544
Sn1 S1 Na2 87.91(9) . 27
Na2 S1 Na2 88.63(7) 25 27
Ba2 S1 Na2 88.63(7) 25 27
Na2 S1 Na2 63.59(9) 11_544 27
Ba2 S1 Na2 63.59(9) 11_544 27
Sn1 S1 Ba2 87.91(9) . 27
Na2 S1 Ba2 88.63(7) 25 27
Ba2 S1 Ba2 88.63(7) 25 27
Na2 S1 Ba2 63.59(9) 11_544 27
Ba2 S1 Ba2 63.59(9) 11_544 27
Na2 S1 Ba2 0.00(5) 27 27
Sn1 S1 Ba1 88.25(6) . 25
Na2 S1 Ba1 93.91(6) 25 25
Ba2 S1 Ba1 93.91(6) 25 25
Na2 S1 Ba1 153.68(9) 11_544 25
Ba2 S1 Ba1 153.68(9) 11_544 25
Na2 S1 Ba1 90.25(3) 27 25
Ba2 S1 Ba1 90.25(3) 27 25
Sn1 S1 Ba1 88.25(6) . .
Na2 S1 Ba1 93.91(6) 25 .
Ba2 S1 Ba1 93.91(6) 25 .
Na2 S1 Ba1 90.25(3) 11_544 .
Ba2 S1 Ba1 90.25(3) 11_544 .
Na2 S1 Ba1 153.68(9) 27 .
Ba2 S1 Ba1 153.68(9) 27 .
Ba1 S1 Ba1 115.65(9) 25 .
Na2 Cl Ba2 0.00(4) 17_556 17_556
Na2 Cl Ba2 180.0 17_556 .
Ba2 Cl Ba2 180.0 17_556 .
Na2 Cl Na2 90.0 17_556 19_556
Ba2 Cl Na2 90.0 17_556 19_556
Ba2 Cl Na2 90.0 . 19_556
Na2 Cl Ba2 90.0 17_556 19_556
Ba2 Cl Ba2 90.0 17_556 19_556
Ba2 Cl Ba2 90.0 . 19_556
Na2 Cl Ba2 0.000(19) 19_556 19_556
Na2 Cl Na2 90.0 17_556 3
Ba2 Cl Na2 90.0 17_556 3
Ba2 Cl Na2 90.0 . 3
Na2 Cl Na2 180.0 19_556 3
Ba2 Cl Na2 180.0 19_556 3
Na2 Cl Ba2 90.0 17_556 3
Ba2 Cl Ba2 90.0 17_556 3
Ba2 Cl Ba2 90.0 . 3
Na2 Cl Ba2 180.0 19_556 3
Ba2 Cl Ba2 180.0 19_556 3
Na2 Cl Ba2 0.00(5) 3 3
Na2 Cl Ba1 90.0 17_556 17_556
Ba2 Cl Ba1 90.0 17_556 17_556
Ba2 Cl Ba1 90.0 . 17_556
Na2 Cl Ba1 90.0 19_556 17_556
Ba2 Cl Ba1 90.0 19_556 17_556
Na2 Cl Ba1 90.0 3 17_556
Ba2 Cl Ba1 90.0 3 17_556
Na2 Cl Ba1 90.0 17_556 .
Ba2 Cl Ba1 90.0 17_556 .
Ba2 Cl Ba1 90.0 . .
Na2 Cl Ba1 90.0 19_556 .
Ba2 Cl Ba1 90.0 19_556 .
Na2 Cl Ba1 90.0 3 .
Ba2 Cl Ba1 90.0 3 .
Ba1 Cl Ba1 180.0 17_556 .

loop_
_geom_bond_atom_site_label_1
_geom_bond_atom_site_label_2
_geom_bond_distance
_geom_bond_site_symmetry_2
Sn1 S1 2.365(3) 27
Sn1 S1 2.365(3) 28_545
Sn1 S1 2.365(3) .
Sn1 S1 2.365(3) 2_655
Sn1 Ba2 3.9706(8) 17_656
Sn1 Ba2 3.9706(8) 11_544
Sn1 Ba2 3.9706(8) .
Sn1 Ba2 3.9706(8) 27
Ba1 S1 3.4319(18) 25
Ba1 S1 3.4319(18) 2
Ba1 S1 3.4319(18) 26_445
Ba1 S1 3.4319(18) 28_545
Ba1 S1 3.4319(18) .
Ba1 S1 3.4319(18) 4
Ba1 S1 3.4319(18) 27_455
Ba1 S1 3.4319(18) 3
Ba1 Cl 3.57555(13) .
Ba1 Cl 3.57555(13) 5
Ba1 Ba2 4.7551(5) .
Ba1 Ba2 4.7551(5) 3
Ba2 S1 3.066(3) 10
Ba2 S1 3.066(3) 25
Ba2 Cl 3.1348(7) 13
Ba2 Cl 3.1348(7) .
Ba2 S1 3.277(3) 12
Ba2 S1 3.277(3) 28_545
Ba2 S1 3.277(3) 11_545
Ba2 S1 3.277(3) 27
Ba2 Ba2 3.453(4) 17_656
Ba2 Na2 3.453(4) 17_656
Ba2 Sn1 3.9706(8) 17_656
S1 Na2 3.066(3) 25
S1 Ba2 3.066(3) 25
S1 Na2 3.277(3) 11_544
S1 Ba2 3.277(3) 11_544
S1 Na2 3.277(3) 27
S1 Ba2 3.277(3) 27
S1 Ba1 3.4319(18) 25
Cl Na2 3.1348(7) 17_556
Cl Ba2 3.1348(7) 17_556
Cl Na2 3.1348(7) 19_556
Cl Ba2 3.1348(7) 19_556
Cl Na2 3.1348(7) 3
Cl Ba2 3.1348(7) 3
Cl Ba1 3.57555(13) 17_556
